data_4125095
loop_
_publ_author_name
'Quint, Valentin'
'Morlet-Savary, Fabrice'
'Lohier, Jean-Fran\,cois'
'Lalev\'ee, Jacques'
'Gaumont, Annie-Claude'
'Lakhdar, Sami'

_publ_section_title
;
 Metal-Free, Visible Light-Photocatalyzed Synthesis of Benzo[b]phosphole
 Oxides: Synthetic and Mechanistic Investigations.
;
_journal_issue 23
_journal_name_full 'Journal of the American Chemical Society'
_journal_page_first 7436
_journal_page_last 7441
_journal_paper_doi 10.1021/jacs.6b04069
_journal_volume 138
_journal_year 2016
_chemical_formula_moiety 'C28 H19 Br4 N O6'
_chemical_formula_sum 'C28 H19 Br4 N O6'
_chemical_formula_weight 785.08
_chemical_name_common '2',4',5',7'-Tetrabromofluorescein N-ethoxy-2-methyl pyridinium salt'
_chemical_name_systematic 'Eosine N-ethoxy-2-methyl pyridinium'
_space_group_crystal_system monoclinic
_space_group_IT_number 15
_space_group_name_Hall '-C 2yc'
_space_group_name_H-M_alt 'C 1 2/c 1'
_symmetry_space_group_name_Hall '-C 2yc'
_symmetry_space_group_name_H-M 'C 1 2/c 1'
_atom_sites_solution_hydrogens geom
_audit_creation_method SHELXL-2014/7
_cell_angle_alpha 90
_cell_angle_beta 115.1800(10)
_cell_angle_gamma 90
_cell_formula_units_Z 8
_cell_length_a 26.4265(7)
_cell_length_b 11.8821(3)
_cell_length_c 19.8835(5)
_cell_measurement_reflns_used 9938
_cell_measurement_temperature 150(2)
_cell_measurement_theta_max 27.55
_cell_measurement_theta_min 2.67
_cell_volume 5650.2(3)
_computing_cell_refinement 'Bruker SAINT'
_computing_data_collection 'Bruker APEX2'
_computing_data_reduction 'Bruker SAINT'
_computing_molecular_graphics 'Bruker SHELXTL'
_computing_publication_material 'Bruker SHELXTL'
_computing_structure_refinement 'SHELXL-2014 (Sheldrick 2014)'
_computing_structure_solution 'SHELXS-97 (Sheldrick 2008)'
_diffrn_ambient_temperature 150(2)
_diffrn_measured_fraction_theta_full 0.998
_diffrn_measured_fraction_theta_max 0.990
_diffrn_measurement_device_type 'Bruker APEX-II CCD'
_diffrn_measurement_method '\f and \w scans'
_diffrn_radiation_type MoK\a
_diffrn_radiation_wavelength 0.71073
_diffrn_reflns_av_R_equivalents 0.0399
_diffrn_reflns_av_unetI/netI 0.0340
_diffrn_reflns_Laue_measured_fraction_full 0.998
_diffrn_reflns_Laue_measured_fraction_max 0.990
_diffrn_reflns_limit_h_max 34
_diffrn_reflns_limit_h_min -34
_diffrn_reflns_limit_k_max 15
_diffrn_reflns_limit_k_min -15
_diffrn_reflns_limit_l_max 25
_diffrn_reflns_limit_l_min -25
_diffrn_reflns_number 38255
_diffrn_reflns_point_group_measured_fraction_full 0.998
_diffrn_reflns_point_group_measured_fraction_max 0.990
_diffrn_reflns_theta_full 25.242
_diffrn_reflns_theta_max 27.555
_diffrn_reflns_theta_min 2.264
_exptl_absorpt_coefficient_mu 5.741
_exptl_absorpt_correction_type multi-scan
_exptl_absorpt_process_details 'Sadabs 2012/1'
_exptl_crystal_colour red
_exptl_crystal_density_diffrn 1.846
_exptl_crystal_description block
_exptl_crystal_F_000 3056
_exptl_crystal_size_max 0.30
_exptl_crystal_size_mid 0.25
_exptl_crystal_size_min 0.24
_exptl_transmission_factor_max 0.7456
_exptl_transmission_factor_min 0.4354
_refine_diff_density_max 2.431
_refine_diff_density_min -2.639
_refine_diff_density_rms 0.145
_refine_ls_extinction_method none
_refine_ls_goodness_of_fit_ref 1.031
_refine_ls_hydrogen_treatment constr
_refine_ls_matrix_type full
_refine_ls_number_parameters 320
_refine_ls_number_reflns 6477
_refine_ls_number_restraints 7
_refine_ls_restrained_S_all 1.030
_refine_ls_R_factor_all 0.0735
_refine_ls_R_factor_gt 0.0556
_refine_ls_shift/su_max 0.001
_refine_ls_shift/su_mean 0.000
_refine_ls_structure_factor_coef Fsqd
_refine_ls_weighting_details 'w=1/[\s^2^(Fo^2^)+(0.0696P)^2^+69.0154P] where P=(Fo^2^+2Fc^2^)/3'
_refine_ls_weighting_scheme calc
_refine_ls_wR_factor_gt 0.1407
_refine_ls_wR_factor_ref 0.1523
_reflns_Friedel_coverage 0.000
_reflns_number_gt 5115
_reflns_number_total 6477
_reflns_threshold_expression 'I > 2\s(I)'
_cod_data_source_file ja6b04069_si_001.cif
_cod_data_source_block lakhdar8f_0m
_cod_depositor_comments 'Adding full bibliography for 4125095.cif.'
_cod_database_code 4125095
_shelx_shelxl_version_number 2014/7
_shelx_space_group_comment
;
The symmetry employed for this shelxl refinement is uniquely defined
by the following loop, which should always be used as a source of
symmetry information in preference to the above space-group names.
They are only intended as comments.
;

loop_
_space_group_symop_operation_xyz
'x, y, z'
'-x, y, -z+1/2'
'x+1/2, y+1/2, z'
'-x+1/2, y+1/2, -z+1/2'
'-x, -y, -z'
'x, -y, z-1/2'
'-x+1/2, -y+1/2, -z'
'x+1/2, -y+1/2, z-1/2'

loop_
_atom_site_label
_atom_site_type_symbol
_atom_site_fract_x
_atom_site_fract_y
_atom_site_fract_z
_atom_site_U_iso_or_equiv
_atom_site_adp_type
_atom_site_occupancy
_atom_site_site_symmetry_order
_atom_site_calc_flag
_atom_site_refinement_flags_posn
_atom_site_refinement_flags_adp
_atom_site_refinement_flags_occupancy
_atom_site_disorder_assembly
_atom_site_disorder_group
Br1 Br 0.37274(4) 0.63401(9) 0.18233(4) 0.0788(4) Uani 1 1 d . . . A 1
Br2 Br 0.24920(2) 0.93713(5) 0.27765(3) 0.03225(16) Uani 1 1 d . . . A 1
Br3 Br 0.46590(3) 0.34475(5) 0.31697(3) 0.03691(17) Uani 1 1 d . . . A 1
Br4 Br 0.49104(3) 0.26806(5) 0.61314(3) 0.04019(18) Uani 1 1 d . . . A 1
O1 O 0.39802(15) 0.5326(3) 0.32865(18) 0.0247(7) Uani 1 1 d . . . A 1
O2 O 0.2981(3) 0.8320(5) 0.1772(3) 0.077(2) Uani 1 1 d . . . A 1
O3 O 0.50226(18) 0.2273(3) 0.4691(2) 0.0387(10) Uani 1 1 d . . . A 1
O4 O 0.27379(18) 0.4739(4) 0.4009(2) 0.0417(11) Uani 1 1 d . . . A 1
H4 H 0.2471 0.4403 0.3672 0.063 Uiso 1 1 calc R U . A 1
O5 O 0.20719(18) 0.5294(4) 0.4331(3) 0.0477(12) Uani 1 1 d . . . A 1
C1 C 0.3647(2) 0.6247(4) 0.3192(3) 0.0235(10) Uani 1 1 d . . . A 1
C6 C 0.34821(19) 0.6582(4) 0.3750(2) 0.0182(9) Uani 1 1 d . . . A 1
C7 C 0.36733(19) 0.5959(4) 0.4415(2) 0.0169(9) Uani 1 1 d . . . A 1
C8 C 0.40352(19) 0.5062(4) 0.4521(2) 0.0185(9) Uani 1 1 d . . . A 1
C9 C 0.41793(19) 0.4739(4) 0.3936(3) 0.0194(9) Uani 1 1 d . . . A 1
C2 C 0.3481(3) 0.6813(5) 0.2536(3) 0.0352(14) Uani 1 1 d . . . A 1
C3 C 0.3127(3) 0.7778(6) 0.2373(3) 0.0394(15) Uani 1 1 d . . . A 1
C4 C 0.2962(2) 0.8101(4) 0.2951(3) 0.0240(10) Uani 1 1 d . . . A 1
C5 C 0.3127(2) 0.7533(4) 0.3599(3) 0.0199(9) Uani 1 1 d . . . A 1
H5 H 0.3003 0.7775 0.3959 0.024 Uiso 1 1 calc R U . A 1
C14 C 0.3502(2) 0.6297(4) 0.5010(2) 0.0180(9) Uani 1 1 d . . . A 1
C15 C 0.2990(2) 0.5997(4) 0.5012(3) 0.0213(10) Uani 1 1 d . . . A 1
C16 C 0.2868(2) 0.6358(5) 0.5597(3) 0.0308(12) Uani 1 1 d . . . A 1
H16 H 0.2522 0.6155 0.5599 0.037 Uiso 1 1 calc R U . A 1
C17 C 0.3237(3) 0.6993(5) 0.6161(3) 0.0362(13) Uani 1 1 d . . . A 1
H17 H 0.3149 0.7222 0.6556 0.043 Uiso 1 1 calc R U . A 1
C18 C 0.3748(2) 0.7309(5) 0.6161(3) 0.0314(12) Uani 1 1 d . . . A 1
H18 H 0.4005 0.7760 0.6551 0.038 Uiso 1 1 calc R U . A 1
C19 C 0.3873(2) 0.6961(4) 0.5588(3) 0.0245(10) Uani 1 1 d . . . A 1
H19 H 0.4219 0.7176 0.5587 0.029 Uiso 1 1 calc R U . A 1
C20 C 0.2553(2) 0.5303(5) 0.4420(3) 0.0284(11) Uani 1 1 d . . . A 1
C10 C 0.4507(2) 0.3829(4) 0.3986(3) 0.0235(10) Uani 1 1 d . . . A 1
C11 C 0.4737(2) 0.3129(4) 0.4639(3) 0.0254(11) Uani 1 1 d . . . A 1
C12 C 0.4597(2) 0.3508(4) 0.5233(3) 0.0223(10) Uani 1 1 d . . . A 1
C13 C 0.4264(2) 0.4406(4) 0.5183(3) 0.0218(10) Uani 1 1 d . . . A 1
H13 H 0.4183 0.4595 0.5591 0.026 Uiso 1 1 calc R U . A 1
C28 C 0.2430(8) 0.249(3) 0.499(2) 0.0766(15) Uani 0.5 1 d D . P B -1
H28A H 0.2212 0.2939 0.4543 0.115 Uiso 0.5 1 calc R U P B -1
H28B H 0.2483 0.2919 0.5432 0.115 Uiso 0.5 1 calc R U P B -1
H28C H 0.2231 0.1790 0.4973 0.115 Uiso 0.5 1 calc R U P B -1
C27 C 0.3038(7) 0.2199(15) 0.5004(13) 0.0766(15) Uani 0.5 1 d D . P B -1
H27A H 0.3218 0.2890 0.4931 0.092 Uiso 0.5 1 calc R U P B -1
H27B H 0.3287 0.1857 0.5486 0.092 Uiso 0.5 1 calc R U P B -1
O6 O 0.2932(5) 0.1419(10) 0.4407(7) 0.065(2) Uani 0.5 1 d . . P B -1
C26 C 0.3281(8) 0.2176(16) 0.3376(13) 0.0766(15) Uani 0.5 1 d . . P B -1
H26A H 0.3447 0.2352 0.3032 0.115 Uiso 0.5 1 calc R U P B -1
H26B H 0.3278 0.2853 0.3655 0.115 Uiso 0.5 1 calc R U P B -1
H26C H 0.2896 0.1910 0.3094 0.115 Uiso 0.5 1 calc R U P B -1
N1 N 0.3430(4) 0.1003(9) 0.4434(7) 0.071(3) Uani 0.5 1 d G . P B -1
C25 C 0.3694(4) 0.0142(10) 0.4934(6) 0.0766(15) Uani 0.5 1 d G . P B -1
H25 H 0.3570 -0.0056 0.5302 0.092 Uiso 0.5 1 calc R U P B -1
C24 C 0.4140(4) -0.0429(9) 0.4895(7) 0.0766(15) Uani 0.5 1 d G . P B -1
H24 H 0.4321 -0.1017 0.5237 0.092 Uiso 0.5 1 calc R U P B -1
C23 C 0.4322(4) -0.0139(9) 0.4357(8) 0.0766(15) Uani 0.5 1 d G . P B -1
H23 H 0.4627 -0.0530 0.4330 0.092 Uiso 0.5 1 calc R U P B -1
C22 C 0.4057(5) 0.0721(10) 0.3856(7) 0.0766(15) Uani 0.5 1 d G . P B -1
H22 H 0.4181 0.0919 0.3488 0.092 Uiso 0.5 1 calc R U P B -1
C21 C 0.3611(5) 0.1292(9) 0.3895(7) 0.0766(15) Uani 0.5 1 d G . P B -1
C28B C 0.4292(7) -0.0359(15) 0.2353(11) 0.0766(15) Uani 0.5 1 d D . P C 2
H28D H 0.4606 -0.0137 0.2243 0.115 Uiso 0.5 1 calc R U P C 2
H28E H 0.4268 -0.1182 0.2355 0.115 Uiso 0.5 1 calc R U P C 2
H28F H 0.3944 -0.0052 0.1972 0.115 Uiso 0.5 1 calc R U P C 2
C27B C 0.4391(7) 0.0136(15) 0.3176(11) 0.0766(15) Uani 0.5 1 d D . P C 2
H27C H 0.4737 -0.0172 0.3574 0.092 Uiso 0.5 1 calc R U P C 2
H27D H 0.4411 0.0968 0.3188 0.092 Uiso 0.5 1 calc R U P C 2
O6B O 0.3972(5) -0.0201(10) 0.3242(7) 0.065(2) Uani 0.5 1 d . . P C 2
C26B C 0.3443(7) 0.1721(16) 0.3093(13) 0.0766(15) Uani 0.5 1 d . . P C 2
H26D H 0.3033 0.1748 0.2853 0.115 Uiso 0.5 1 calc R U P C 2
H26E H 0.3577 0.1258 0.2795 0.115 Uiso 0.5 1 calc R U P C 2
H26F H 0.3592 0.2485 0.3134 0.115 Uiso 0.5 1 calc R U P C 2
N1B N 0.3924(5) 0.0255(9) 0.3854(6) 0.071(3) Uani 0.5 1 d G . P C 2
C25B C 0.4147(5) -0.0390(7) 0.4498(7) 0.0766(15) Uani 0.5 1 d G . P C 2
H25B H 0.4348 -0.1059 0.4511 0.092 Uiso 0.5 1 calc R U P C 2
C24B C 0.4075(5) -0.0057(9) 0.5122(6) 0.0766(15) Uani 0.5 1 d G . P C 2
H24B H 0.4227 -0.0498 0.5562 0.092 Uiso 0.5 1 calc R U P C 2
C23B C 0.3781(5) 0.0921(10) 0.5102(6) 0.0766(15) Uani 0.5 1 d G . P C 2
H23B H 0.3732 0.1149 0.5528 0.092 Uiso 0.5 1 calc R U P C 2
C22B C 0.3558(5) 0.1566(8) 0.4458(7) 0.0766(15) Uani 0.5 1 d G . P C 2
H22B H 0.3357 0.2235 0.4444 0.092 Uiso 0.5 1 calc R U P C 2
C21B C 0.3630(5) 0.1233(9) 0.3834(6) 0.0766(15) Uani 0.5 1 d G . P C 2

loop_
_atom_site_aniso_label
_atom_site_aniso_U_11
_atom_site_aniso_U_22
_atom_site_aniso_U_33
_atom_site_aniso_U_23
_atom_site_aniso_U_13
_atom_site_aniso_U_12
Br1 0.1104(7) 0.1135(7) 0.0378(4) 0.0413(4) 0.0559(4) 0.0854(6)
Br2 0.0415(3) 0.0332(3) 0.0294(3) 0.0122(2) 0.0221(2) 0.0180(2)
Br3 0.0404(3) 0.0459(4) 0.0300(3) 0.0009(2) 0.0203(2) 0.0185(3)
Br4 0.0487(4) 0.0381(3) 0.0349(3) 0.0184(2) 0.0188(3) 0.0170(3)
O1 0.0275(18) 0.0331(19) 0.0160(16) 0.0045(14) 0.0117(14) 0.0120(15)
O2 0.108(4) 0.107(5) 0.043(3) 0.054(3) 0.058(3) 0.086(4)
O3 0.043(2) 0.033(2) 0.050(3) 0.0150(19) 0.029(2) 0.0190(19)
O4 0.044(2) 0.059(3) 0.032(2) -0.026(2) 0.0256(19) -0.028(2)
O5 0.033(2) 0.041(2) 0.070(3) -0.015(2) 0.023(2) -0.007(2)
C1 0.020(2) 0.030(3) 0.021(2) 0.0006(19) 0.0094(19) 0.006(2)
C6 0.017(2) 0.022(2) 0.015(2) 0.0005(17) 0.0072(17) 0.0004(18)
C7 0.019(2) 0.018(2) 0.014(2) -0.0007(16) 0.0074(17) -0.0014(18)
C8 0.019(2) 0.021(2) 0.016(2) -0.0006(17) 0.0074(18) -0.0015(18)
C9 0.017(2) 0.022(2) 0.018(2) 0.0009(17) 0.0061(18) 0.0006(18)
C2 0.042(3) 0.053(4) 0.020(3) 0.011(2) 0.022(2) 0.025(3)
C3 0.046(3) 0.056(4) 0.023(3) 0.017(3) 0.021(3) 0.028(3)
C4 0.025(2) 0.029(3) 0.023(2) 0.008(2) 0.015(2) 0.012(2)
C5 0.024(2) 0.022(2) 0.017(2) -0.0012(17) 0.0116(19) 0.0010(19)
C14 0.023(2) 0.019(2) 0.013(2) 0.0042(16) 0.0080(18) 0.0049(18)
C15 0.030(3) 0.020(2) 0.018(2) 0.0027(18) 0.014(2) 0.002(2)
C16 0.039(3) 0.032(3) 0.032(3) -0.003(2) 0.025(3) -0.004(2)
C17 0.055(4) 0.042(3) 0.023(3) -0.006(2) 0.027(3) -0.002(3)
C18 0.042(3) 0.034(3) 0.018(2) -0.007(2) 0.012(2) -0.002(2)
C19 0.024(2) 0.030(3) 0.018(2) -0.0021(19) 0.0076(19) 0.001(2)
C20 0.033(3) 0.026(3) 0.029(3) -0.001(2) 0.016(2) -0.009(2)
C10 0.024(2) 0.027(3) 0.023(2) -0.0015(19) 0.013(2) 0.001(2)
C11 0.021(2) 0.021(2) 0.036(3) 0.002(2) 0.014(2) -0.001(2)
C12 0.020(2) 0.024(2) 0.020(2) 0.0061(18) 0.0067(19) 0.0018(19)
C13 0.025(2) 0.020(2) 0.020(2) 0.0018(18) 0.009(2) 0.0001(19)
C28 0.049(2) 0.053(2) 0.114(4) 0.014(2) 0.021(3) -0.005(2)
C27 0.049(2) 0.053(2) 0.114(4) 0.014(2) 0.021(3) -0.005(2)
O6 0.062(5) 0.059(5) 0.065(5) 0.002(4) 0.019(4) 0.003(4)
C26 0.049(2) 0.053(2) 0.114(4) 0.014(2) 0.021(3) -0.005(2)
N1 0.054(6) 0.044(5) 0.097(8) 0.012(5) 0.017(6) 0.009(5)
C25 0.049(2) 0.053(2) 0.114(4) 0.014(2) 0.021(3) -0.005(2)
C24 0.049(2) 0.053(2) 0.114(4) 0.014(2) 0.021(3) -0.005(2)
C23 0.049(2) 0.053(2) 0.114(4) 0.014(2) 0.021(3) -0.005(2)
C22 0.049(2) 0.053(2) 0.114(4) 0.014(2) 0.021(3) -0.005(2)
C21 0.049(2) 0.053(2) 0.114(4) 0.014(2) 0.021(3) -0.005(2)
C28B 0.049(2) 0.053(2) 0.114(4) 0.014(2) 0.021(3) -0.005(2)
C27B 0.049(2) 0.053(2) 0.114(4) 0.014(2) 0.021(3) -0.005(2)
O6B 0.062(5) 0.059(5) 0.065(5) 0.002(4) 0.019(4) 0.003(4)
C26B 0.049(2) 0.053(2) 0.114(4) 0.014(2) 0.021(3) -0.005(2)
N1B 0.054(6) 0.044(5) 0.097(8) 0.012(5) 0.017(6) 0.009(5)
C25B 0.049(2) 0.053(2) 0.114(4) 0.014(2) 0.021(3) -0.005(2)
C24B 0.049(2) 0.053(2) 0.114(4) 0.014(2) 0.021(3) -0.005(2)
C23B 0.049(2) 0.053(2) 0.114(4) 0.014(2) 0.021(3) -0.005(2)
C22B 0.049(2) 0.053(2) 0.114(4) 0.014(2) 0.021(3) -0.005(2)
C21B 0.049(2) 0.053(2) 0.114(4) 0.014(2) 0.021(3) -0.005(2)

loop_
_atom_type_symbol
_atom_type_description
_atom_type_scat_dispersion_real
_atom_type_scat_dispersion_imag
_atom_type_scat_source
C C 0.0033 0.0016 'International Tables Vol C Tables 4.2.6.8 and 6.1.1.4'
H H 0.0000 0.0000 'International Tables Vol C Tables 4.2.6.8 and 6.1.1.4'
N N 0.0061 0.0033 'International Tables Vol C Tables 4.2.6.8 and 6.1.1.4'
O O 0.0106 0.0060 'International Tables Vol C Tables 4.2.6.8 and 6.1.1.4'
Br Br -0.2901 2.4595 'International Tables Vol C Tables 4.2.6.8 and 6.1.1.4'

loop_
_geom_angle_atom_site_label_1
_geom_angle_atom_site_label_2
_geom_angle_atom_site_label_3
_geom_angle
C9 O1 C1 120.5(4)
C20 O4 H4 109.5
C2 C1 O1 117.0(4)
C2 C1 C6 122.1(5)
O1 C1 C6 120.9(4)
C7 C6 C1 118.8(4)
C7 C6 C5 124.0(4)
C1 C6 C5 117.2(4)
C8 C7 C6 119.7(4)
C8 C7 C14 120.6(4)
C6 C7 C14 119.6(4)
C7 C8 C9 119.4(4)
C7 C8 C13 123.8(4)
C9 C8 C13 116.8(4)
O1 C9 C10 117.0(4)
O1 C9 C8 120.5(4)
C10 C9 C8 122.4(4)
C1 C2 C3 121.8(5)
C1 C2 Br1 120.0(4)
C3 C2 Br1 118.3(4)
O2 C3 C2 122.0(5)
O2 C3 C4 122.8(5)
C2 C3 C4 115.1(5)
C5 C4 C3 122.8(5)
C5 C4 Br2 119.5(4)
C3 C4 Br2 117.6(4)
C4 C5 C6 121.0(4)
C4 C5 H5 119.5
C6 C5 H5 119.5
C19 C14 C15 119.0(4)
C19 C14 C7 117.4(4)
C15 C14 C7 123.6(4)
C16 C15 C14 119.1(5)
C16 C15 C20 116.8(5)
C14 C15 C20 124.1(4)
C17 C16 C15 121.3(5)
C17 C16 H16 119.4
C15 C16 H16 119.4
C16 C17 C18 120.1(5)
C16 C17 H17 120.0
C18 C17 H17 120.0
C19 C18 C17 119.3(5)
C19 C18 H18 120.3
C17 C18 H18 120.3
C18 C19 C14 121.2(5)
C18 C19 H19 119.4
C14 C19 H19 119.4
O5 C20 O4 123.9(5)
O5 C20 C15 122.1(5)
O4 C20 C15 114.0(5)
C9 C10 C11 122.5(5)
C9 C10 Br3 119.3(4)
C11 C10 Br3 118.2(4)
O3 C11 C10 123.8(5)
O3 C11 C12 122.8(5)
C10 C11 C12 113.4(4)
C13 C12 C11 124.4(5)
C13 C12 Br4 119.0(4)
C11 C12 Br4 116.5(4)
C12 C13 C8 120.3(5)
C12 C13 H13 119.9
C8 C13 H13 119.9
C27 C28 H28A 109.5
C27 C28 H28B 109.5
H28A C28 H28B 109.5
C27 C28 H28C 109.5
H28A C28 H28C 109.5
H28B C28 H28C 109.5
O6 C27 C28 106.0(18)
O6 C27 H27A 110.5
C28 C27 H27A 110.5
O6 C27 H27B 110.5
C28 C27 H27B 110.5
H27A C27 H27B 108.7
N1 O6 C27 110.6(11)
C21 C26 H26A 109.5
C21 C26 H26B 109.5
H26A C26 H26B 109.5
C21 C26 H26C 109.5
H26A C26 H26C 109.5
H26B C26 H26C 109.5
O6 N1 C25 118.0(9)
O6 N1 C21 121.0(9)
C25 N1 C21 120.0
N1 C25 C24 120.0
N1 C25 H25 120.0
C24 C25 H25 120.0
C23 C24 C25 120.0
C23 C24 H24 120.0
C25 C24 H24 120.0
C24 C23 C22 120.0
C24 C23 H23 120.0
C22 C23 H23 120.0
C21 C22 C23 120.0
C21 C22 H22 120.0
C23 C22 H22 120.0
C22 C21 N1 120.0
C22 C21 C26 125.0(12)
N1 C21 C26 114.9(12)
C27B C28B H28D 109.5
C27B C28B H28E 109.5
H28D C28B H28E 109.5
C27B C28B H28F 109.5
H28D C28B H28F 109.5
H28E C28B H28F 109.5
O6B C27B C28B 102.7(15)
O6B C27B H27C 111.2
C28B C27B H27C 111.2
O6B C27B H27D 111.2
C28B C27B H27D 111.2
H27C C27B H27D 109.1
C27B O6B N1B 112.7(14)
C21B C26B H26D 109.5
C21B C26B H26E 109.5
H26D C26B H26E 109.5
C21B C26B H26F 109.5
H26D C26B H26F 109.5
H26E C26B H26F 109.5
O6B N1B C25B 115.6(9)
O6B N1B C21B 124.1(9)
C25B N1B C21B 120.0
N1B C25B C24B 120.0
N1B C25B H25B 120.0
C24B C25B H25B 120.0
C23B C24B C25B 120.0
C23B C24B H24B 120.0
C25B C24B H24B 120.0
C24B C23B C22B 120.0
C24B C23B H23B 120.0
C22B C23B H23B 120.0
C21B C22B C23B 120.0
C21B C22B H22B 120.0
C23B C22B H22B 120.0
C22B C21B N1B 120.0
C22B C21B C26B 132.2(12)
N1B C21B C26B 107.8(12)

loop_
_geom_bond_atom_site_label_1
_geom_bond_atom_site_label_2
_geom_bond_distance
Br1 C2 1.879(5)
Br2 C4 1.891(5)
Br3 C10 1.887(5)
Br4 C12 1.894(5)
O1 C9 1.361(6)
O1 C1 1.366(6)
O2 C3 1.264(7)
O3 C11 1.245(6)
O4 C20 1.301(7)
O4 H4 0.8400
O5 C20 1.206(7)
C1 C2 1.363(7)
C1 C6 1.413(7)
C6 C7 1.409(6)
C6 C5 1.417(7)
C7 C8 1.386(7)
C7 C14 1.491(6)
C8 C9 1.423(6)
C8 C13 1.424(6)
C9 C10 1.361(7)
C2 C3 1.428(8)
C3 C4 1.443(7)
C4 C5 1.353(7)
C5 H5 0.9500
C14 C19 1.396(7)
C14 C15 1.401(7)
C15 C16 1.398(7)
C15 C20 1.497(7)
C16 C17 1.360(8)
C16 H16 0.9500
C17 C18 1.401(8)
C17 H17 0.9500
C18 C19 1.378(7)
C18 H18 0.9500
C19 H19 0.9500
C10 C11 1.440(7)
C11 C12 1.450(7)
C12 C13 1.360(7)
C13 H13 0.9500
C28 C27 1.63(2)
C28 H28A 0.9800
C28 H28B 0.9800
C28 H28C 0.9800
C27 O6 1.44(2)
C27 H27A 0.9900
C27 H27B 0.9900
O6 N1 1.385(14)
C26 C21 1.47(2)
C26 H26A 0.9800
C26 H26B 0.9800
C26 H26C 0.9800
N1 C25 1.3900
N1 C21 1.3900
C25 C24 1.3900
C25 H25 0.9500
C24 C23 1.3900
C24 H24 0.9500
C23 C22 1.3900
C23 H23 0.9500
C22 C21 1.3900
C22 H22 0.9500
C28B C27B 1.65(2)
C28B H28D 0.9800
C28B H28E 0.9800
C28B H28F 0.9800
C27B O6B 1.24(2)
C27B H27C 0.9900
C27B H27D 0.9900
O6B N1B 1.385(15)
C26B C21B 1.46(2)
C26B H26D 0.9800
C26B H26E 0.9800
C26B H26F 0.9800
N1B C25B 1.3900
N1B C21B 1.3900
C25B C24B 1.3900
C25B H25B 0.9500
C24B C23B 1.3900
C24B H24B 0.9500
C23B C22B 1.3900
C23B H23B 0.9500
C22B C21B 1.3900
C22B H22B 0.9500

loop_
_geom_torsion_atom_site_label_1
_geom_torsion_atom_site_label_2
_geom_torsion_atom_site_label_3
_geom_torsion_atom_site_label_4
_geom_torsion
C9 O1 C1 C2 177.7(5)
C9 O1 C1 C6 -2.8(7)
C2 C1 C6 C7 -179.6(5)
O1 C1 C6 C7 0.9(7)
C2 C1 C6 C5 0.8(8)
O1 C1 C6 C5 -178.7(4)
C1 C6 C7 C8 2.6(7)
C5 C6 C7 C8 -177.9(4)
C1 C6 C7 C14 -179.8(4)
C5 C6 C7 C14 -0.2(7)
C6 C7 C8 C9 -4.1(7)
C14 C7 C8 C9 178.2(4)
C6 C7 C8 C13 178.0(4)
C14 C7 C8 C13 0.4(7)
C1 O1 C9 C10 179.8(5)
C1 O1 C9 C8 1.2(7)
C7 C8 C9 O1 2.3(7)
C13 C8 C9 O1 -179.7(4)
C7 C8 C9 C10 -176.2(5)
C13 C8 C9 C10 1.8(7)
O1 C1 C2 C3 179.1(6)
C6 C1 C2 C3 -0.4(10)
O1 C1 C2 Br1 -1.7(8)
C6 C1 C2 Br1 178.8(4)
C1 C2 C3 O2 178.5(7)
Br1 C2 C3 O2 -0.7(10)
C1 C2 C3 C4 0.1(10)
Br1 C2 C3 C4 -179.1(5)
O2 C3 C4 C5 -178.7(7)
C2 C3 C4 C5 -0.4(9)
O2 C3 C4 Br2 1.7(10)
C2 C3 C4 Br2 180.0(5)
C3 C4 C5 C6 0.8(8)
Br2 C4 C5 C6 -179.6(4)
C7 C6 C5 C4 179.4(5)
C1 C6 C5 C4 -1.0(7)
C8 C7 C14 C19 80.7(6)
C6 C7 C14 C19 -97.0(5)
C8 C7 C14 C15 -100.2(6)
C6 C7 C14 C15 82.2(6)
C19 C14 C15 C16 -0.8(7)
C7 C14 C15 C16 -180.0(5)
C19 C14 C15 C20 179.1(5)
C7 C14 C15 C20 -0.1(7)
C14 C15 C16 C17 0.0(8)
C20 C15 C16 C17 -179.9(5)
C15 C16 C17 C18 0.7(9)
C16 C17 C18 C19 -0.7(9)
C17 C18 C19 C14 -0.1(8)
C15 C14 C19 C18 0.9(7)
C7 C14 C19 C18 -179.9(5)
C16 C15 C20 O5 19.1(8)
C14 C15 C20 O5 -160.8(5)
C16 C15 C20 O4 -162.1(5)
C14 C15 C20 O4 18.0(7)
O1 C9 C10 C11 -179.1(4)
C8 C9 C10 C11 -0.6(8)
O1 C9 C10 Br3 -0.1(6)
C8 C9 C10 Br3 178.5(4)
C9 C10 C11 O3 177.7(5)
Br3 C10 C11 O3 -1.4(7)
C9 C10 C11 C12 -1.5(7)
Br3 C10 C11 C12 179.4(3)
O3 C11 C12 C13 -176.6(5)
C10 C11 C12 C13 2.6(7)
O3 C11 C12 Br4 3.7(7)
C10 C11 C12 Br4 -177.2(4)
C11 C12 C13 C8 -1.5(8)
Br4 C12 C13 C8 178.3(4)
C7 C8 C13 C12 177.1(5)
C9 C8 C13 C12 -0.8(7)
C28 C27 O6 N1 -172.2(17)
C27 O6 N1 C25 80.0(14)
C27 O6 N1 C21 -110.9(13)
O6 N1 C25 C24 169.2(11)
C21 N1 C25 C24 0.0
N1 C25 C24 C23 0.0
C25 C24 C23 C22 0.0
C24 C23 C22 C21 0.0
C23 C22 C21 N1 0.0
C23 C22 C21 C26 -176.7(15)
O6 N1 C21 C22 -168.9(11)
C25 N1 C21 C22 0.0
O6 N1 C21 C26 8.2(14)
C25 N1 C21 C26 177.0(14)
C28B C27B O6B N1B -171.3(11)
C27B O6B N1B C25B -94.2(14)
C27B O6B N1B C21B 92.0(14)
O6B N1B C25B C24B -174.1(11)
C21B N1B C25B C24B 0.0
N1B C25B C24B C23B 0.0
C25B C24B C23B C22B 0.0
C24B C23B C22B C21B 0.0
C23B C22B C21B N1B 0.0
C23B C22B C21B C26B 179.3(15)
O6B N1B C21B C22B 173.6(12)
C25B N1B C21B C22B 0.0
O6B N1B C21B C26B -5.9(13)
C25B N1B C21B C26B -179.4(12)
